data_4104198
loop_
_publ_author_name
'Jie-Peng Zhang'
'Xiao-Ming Chen'

_publ_section_title
;
 Optimized Acetylene/Carbon Dioxide Sorption in a Dynamic Porous Crystal
;
_journal_name_full 'Journal of the American Chemical Society'
_journal_page_first 5516
_journal_page_last 5521
_journal_paper_doi 10.1021/ja8089872
_journal_volume 131
_journal_year 2009
_chemical_formula_sum 'C6.04 H10 Cu N3 O0.09'
_chemical_formula_weight 189.63
_chemical_name_systematic
; 
 ? 
;
_space_group_IT_number 148
_symmetry_cell_setting trigonal
_symmetry_space_group_name_Hall '-R 3'
_symmetry_space_group_name_H-M 'R -3 :H'
_atom_sites_solution_hydrogens geom
_atom_sites_solution_primary direct
_atom_sites_solution_secondary difmap
_audit_creation_method SHELXL-97
_cell_angle_alpha 90.00
_cell_angle_beta 90.00
_cell_angle_gamma 120.00
_cell_formula_units_Z 18
_cell_length_a 19.7253(14)
_cell_length_b 19.7253(14)
_cell_length_c 14.1969(10)
_cell_measurement_temperature 195(2)
_cell_volume 4783.8(6)
_computing_structure_refinement 'SHELXL-97 (Sheldrick, 1997)'
_computing_structure_solution 'SHELXS-97 (Sheldrick, 1990)'
_diffrn_ambient_temperature 195(2)
_diffrn_measured_fraction_theta_full 0.998
_diffrn_measured_fraction_theta_max 0.998
_diffrn_measurement_device_type CCD
_diffrn_measurement_method '/w scan'
_diffrn_radiation_monochromator graphite
_diffrn_radiation_source 'fine-focus sealed tube'
_diffrn_radiation_type MoK\a
_diffrn_radiation_wavelength 0.71073
_diffrn_reflns_av_R_equivalents 0.0467
_diffrn_reflns_av_sigmaI/netI 0.0605
_diffrn_reflns_limit_h_max 21
_diffrn_reflns_limit_h_min -24
_diffrn_reflns_limit_k_max 24
_diffrn_reflns_limit_k_min -16
_diffrn_reflns_limit_l_max 17
_diffrn_reflns_limit_l_min -13
_diffrn_reflns_number 6211
_diffrn_reflns_theta_full 26.00
_diffrn_reflns_theta_max 26.00
_diffrn_reflns_theta_min 1.87
_exptl_absorpt_coefficient_mu 2.001
_exptl_absorpt_correction_T_max 0.7147
_exptl_absorpt_correction_T_min 0.6904
_exptl_absorpt_correction_type multi-scan
_exptl_absorpt_process_details SADABS
_exptl_crystal_colour colorless
_exptl_crystal_density_diffrn 1.185
_exptl_crystal_density_method 'not measured'
_exptl_crystal_description block
_exptl_crystal_F_000 1745
_exptl_crystal_size_max 0.20
_exptl_crystal_size_mid 0.18
_exptl_crystal_size_min 0.18
_refine_diff_density_max 0.640
_refine_diff_density_min -0.284
_refine_diff_density_rms 0.075
_refine_ls_extinction_method none
_refine_ls_goodness_of_fit_ref 1.022
_refine_ls_hydrogen_treatment constr
_refine_ls_matrix_type full
_refine_ls_number_parameters 104
_refine_ls_number_reflns 2090
_refine_ls_number_restraints 3
_refine_ls_restrained_S_all 1.022
_refine_ls_R_factor_all 0.0521
_refine_ls_R_factor_gt 0.0388
_refine_ls_shift/su_max 0.001
_refine_ls_shift/su_mean 0.000
_refine_ls_structure_factor_coef Fsqd
_refine_ls_weighting_details 'calc w=1/[\s^2^(Fo^2^)+(0.0303P)^2^+8.3820P] where P=(Fo^2^+2Fc^2^)/3'
_refine_ls_weighting_scheme calc
_refine_ls_wR_factor_gt 0.0895
_refine_ls_wR_factor_ref 0.0986
_reflns_number_gt 1674
_reflns_number_total 2090
_reflns_threshold_expression >2sigma(I)
_cod_data_source_file ja8089872_si_012.cif
_cod_data_source_block MAF-2-CO2-0.04
_cod_original_sg_symbol_H-M R-3
_cod_database_code 4104198

loop_
_symmetry_equiv_pos_as_xyz
'x, y, z'
'-y, x-y, z'
'-x+y, -x, z'
'x+2/3, y+1/3, z+1/3'
'-y+2/3, x-y+1/3, z+1/3'
'-x+y+2/3, -x+1/3, z+1/3'
'x+1/3, y+2/3, z+2/3'
'-y+1/3, x-y+2/3, z+2/3'
'-x+y+1/3, -x+2/3, z+2/3'
'-x, -y, -z'
'y, -x+y, -z'
'x-y, x, -z'
'-x+2/3, -y+1/3, -z+1/3'
'y+2/3, -x+y+1/3, -z+1/3'
'x-y+2/3, x+1/3, -z+1/3'
'-x+1/3, -y+2/3, -z+2/3'
'y+1/3, -x+y+2/3, -z+2/3'
'x-y+1/3, x+2/3, -z+2/3'

loop_
_atom_site_label
_atom_site_type_symbol
_atom_site_fract_x
_atom_site_fract_y
_atom_site_fract_z
_atom_site_U_iso_or_equiv
_atom_site_adp_type
_atom_site_occupancy
_atom_site_symmetry_multiplicity
_atom_site_calc_flag
_atom_site_refinement_flags
Cu1 Cu 0.41516(2) 0.45190(2) 0.56181(3) 0.03354(16) Uani 1 1 d .
N1 N 0.50559(14) 0.54748(14) 0.61255(18) 0.0354(6) Uani 1 1 d .
N2 N 0.57453(14) 0.58575(14) 0.56072(18) 0.0338(6) Uani 1 1 d .
N3 N 0.58877(14) 0.65547(13) 0.68986(18) 0.0326(6) Uani 1 1 d .
C1 C 0.51686(18) 0.59111(18) 0.6887(2) 0.0360(7) Uani 1 1 d .
C2 C 0.4582(2) 0.5702(2) 0.7663(3) 0.0610(11) Uani 1 1 d .
H2A H 0.4103 0.5207 0.7495 0.073 Uiso 1 1 calc R
H2B H 0.4798 0.5607 0.8245 0.073 Uiso 1 1 calc R
C3 C 0.4364(3) 0.6297(3) 0.7860(5) 0.123(3) Uani 1 1 d .
H3A H 0.3995 0.6125 0.8389 0.185 Uiso 1 1 calc R
H3B H 0.4117 0.6372 0.7302 0.185 Uiso 1 1 calc R
H3C H 0.4833 0.6792 0.8023 0.185 Uiso 1 1 calc R
C4 C 0.62204(17) 0.64932(17) 0.6096(2) 0.0333(7) Uani 1 1 d .
C5 C 0.70296(19) 0.7081(2) 0.5796(3) 0.0513(9) Uani 1 1 d .
H5A H 0.7068 0.7599 0.5737 0.062 Uiso 1 1 calc R
H5B H 0.7133 0.6934 0.5168 0.062 Uiso 1 1 calc R
C6 C 0.7641(2) 0.7143(3) 0.6473(4) 0.0955(18) Uani 1 1 d .
H6A H 0.8160 0.7537 0.6247 0.143 Uiso 1 1 calc R
H6B H 0.7615 0.6635 0.6522 0.143 Uiso 1 1 calc R
H6C H 0.7547 0.7297 0.7094 0.143 Uiso 1 1 calc R
O1 O 0.571(8) 0.394(6) 0.616(8) 0.17(5) Uiso 0.044(6) 1 d PD
O2 O 0.618(6) 0.488(6) 0.734(7) 0.13(4) Uiso 0.044(6) 1 d PD
C7 C 0.596(6) 0.440(5) 0.676(7) 0.06(3) Uiso 0.044(6) 1 d PD

loop_
_atom_site_aniso_label
_atom_site_aniso_U_11
_atom_site_aniso_U_22
_atom_site_aniso_U_33
_atom_site_aniso_U_23
_atom_site_aniso_U_13
_atom_site_aniso_U_12
Cu1 0.0302(2) 0.0343(2) 0.0276(2) -0.00384(15) 0.00677(15) 0.00969(17)
N1 0.0327(13) 0.0354(14) 0.0284(14) -0.0067(11) 0.0072(11) 0.0096(11)
N2 0.0314(13) 0.0336(13) 0.0272(14) -0.0059(11) 0.0036(10) 0.0094(11)
N3 0.0379(14) 0.0275(12) 0.0288(14) -0.0036(10) -0.0017(11) 0.0137(11)
C1 0.0419(18) 0.0336(16) 0.0274(17) -0.0066(13) 0.0020(13) 0.0150(14)
C2 0.060(2) 0.062(2) 0.038(2) -0.0166(18) 0.0196(18) 0.014(2)
C3 0.098(4) 0.098(4) 0.157(7) -0.024(4) 0.066(4) 0.037(3)
C4 0.0314(15) 0.0327(16) 0.0292(17) -0.0031(13) 0.0001(13) 0.0110(13)
C5 0.0393(18) 0.046(2) 0.048(2) -0.0132(17) 0.0049(16) 0.0055(16)
C6 0.044(2) 0.132(5) 0.089(4) -0.022(3) -0.009(2) 0.028(3)

loop_
_atom_type_symbol
_atom_type_description
_atom_type_scat_dispersion_real
_atom_type_scat_dispersion_imag
_atom_type_scat_source
C C 0.0033 0.0016 'International Tables Vol C Tables 4.2.6.8 and 6.1.1.4'
H H 0.0000 0.0000 'International Tables Vol C Tables 4.2.6.8 and 6.1.1.4'
N N 0.0061 0.0033 'International Tables Vol C Tables 4.2.6.8 and 6.1.1.4'
O O 0.0106 0.0060 'International Tables Vol C Tables 4.2.6.8 and 6.1.1.4'
Cu Cu 0.3201 1.2651 'International Tables Vol C Tables 4.2.6.8 and 6.1.1.4'

loop_
_geom_angle_atom_site_label_1
_geom_angle_atom_site_label_2
_geom_angle_atom_site_label_3
_geom_angle
_geom_angle_site_symmetry_1
_geom_angle_site_symmetry_3
N2 Cu1 N3 125.25(10) 10_666 14_456
N2 Cu1 N1 118.37(10) 10_666 .
N3 Cu1 N1 116.34(10) 14_456 .
C1 N1 N2 106.1(2) . .
C1 N1 Cu1 134.0(2) . .
N2 N1 Cu1 119.80(18) . .
C4 N2 N1 105.9(2) . .
C4 N2 Cu1 132.2(2) . 10_666
N1 N2 Cu1 121.84(18) . 10_666
C4 N3 C1 103.6(2) . .
C4 N3 Cu1 126.01(19) . 15_556
C1 N3 Cu1 129.3(2) . 15_556
N1 C1 N3 112.1(3) . .
N1 C1 C2 124.3(3) . .
N3 C1 C2 123.6(3) . .
C3 C2 C1 114.6(4) . .
N2 C4 N3 112.4(3) . .
N2 C4 C5 124.2(3) . .
N3 C4 C5 123.4(3) . .
C4 C5 C6 112.7(4) . .
O1 C7 O2 176(10) . .

loop_
_geom_bond_atom_site_label_1
_geom_bond_atom_site_label_2
_geom_bond_distance
_geom_bond_site_symmetry_2
Cu1 N2 1.942(2) 10_666
Cu1 N3 1.970(2) 14_456
Cu1 N1 1.973(2) .
N1 C1 1.329(4) .
N1 N2 1.391(3) .
N2 C4 1.326(4) .
N2 Cu1 1.942(2) 10_666
N3 C4 1.350(4) .
N3 C1 1.350(4) .
N3 Cu1 1.970(2) 15_556
C1 C2 1.498(5) .
C2 C3 1.465(6) .
C4 C5 1.491(4) .
C5 C6 1.499(6) .
O1 C7 1.164(10) .
O2 C7 1.164(10) .
